data_4324987
loop_
_publ_author_name
'Gui-Lin Zhuang'
'Wen-Xian Chen'
'Hai-Xia Zhao'
'Xiang-Jian Kong'
'La-Sheng Long'
'Rong-Bin Huang'
'Lan-Sun Zheng'

_publ_section_title
;
 Two Three-Dimensional 2p-3d-4f Heterometallic Frameworks Featuring a
 Ln6Cu24Na12 Cluster as a Node
;
_journal_name_full 'Inorganic Chemistry'
_journal_page_first 3843
_journal_page_last 3845
_journal_paper_doi 10.1021/ic200077r
_journal_volume 50
_journal_year 2011
_chemical_formula_sum 'C60 H288 Cl5 Cu24 Gd6 N25 Na12 O207'
_chemical_formula_weight 7594.74
_chemical_name_systematic
; 
 ? 
;
_space_group_IT_number 148
_symmetry_cell_setting trigonal
_symmetry_space_group_name_Hall '-R 3'
_symmetry_space_group_name_H-M 'R -3 :H'
_atom_sites_solution_hydrogens geom
_atom_sites_solution_primary direct
_atom_sites_solution_secondary difmap
_audit_creation_method SHELXL-97
_cell_angle_alpha 90.00
_cell_angle_beta 90.00
_cell_angle_gamma 120.00
_cell_formula_units_Z 3
_cell_length_a 29.5532(4)
_cell_length_b 29.5532(4)
_cell_length_c 36.1951(7)
_cell_measurement_temperature 173(2)
_cell_volume 27377.2(7)
_computing_cell_refinement 'CrysAlis RED'
_computing_data_collection 'CrysAlis CCD'
_computing_data_reduction 'CrysAlis RED'
_computing_molecular_graphics 'SHELXTL V.5.0 (Sheldrick, 1997)'
_computing_publication_material 'SHELXL-97 (Sheldrick, 1997)'
_computing_structure_refinement 'SHELXL-97 (Sheldrick, 1997)'
_computing_structure_solution 'SHELXS-97 (Sheldrick, 1990)'
_diffrn_ambient_temperature 173(2)
_diffrn_measured_fraction_theta_full 0.996
_diffrn_measured_fraction_theta_max 0.996
_diffrn_measurement_device_type 'CrysAlis CCD, Oxford Diffraction Ltd.'
_diffrn_measurement_method 'phi and omega scans'
_diffrn_radiation_monochromator graphite
_diffrn_radiation_source 'fine-focus sealed tube'
_diffrn_radiation_type MoK\a
_diffrn_radiation_wavelength 0.71073
_diffrn_reflns_av_R_equivalents 0.1016
_diffrn_reflns_av_sigmaI/netI 0.0666
_diffrn_reflns_limit_h_max 36
_diffrn_reflns_limit_h_min -35
_diffrn_reflns_limit_k_max 36
_diffrn_reflns_limit_k_min -36
_diffrn_reflns_limit_l_max 44
_diffrn_reflns_limit_l_min -44
_diffrn_reflns_number 85552
_diffrn_reflns_theta_full 25.99
_diffrn_reflns_theta_max 25.99
_diffrn_reflns_theta_min 2.76
_exptl_absorpt_coefficient_mu 2.575
_exptl_absorpt_correction_T_max 0.4660
_exptl_absorpt_correction_T_min 0.4257
_exptl_absorpt_correction_type multi-scan
_exptl_absorpt_process_details 'CrysAlis RED'
_exptl_crystal_colour blue
_exptl_crystal_density_diffrn 1.382
_exptl_crystal_description block
_exptl_crystal_F_000 11328
_exptl_crystal_size_max 0.40
_exptl_crystal_size_mid 0.35
_exptl_crystal_size_min 0.35
_refine_diff_density_max 1.703
_refine_diff_density_min -2.596
_refine_diff_density_rms 0.225
_refine_ls_extinction_coef 0.000269(13)
_refine_ls_extinction_expression Fc^*^=kFc[1+0.001xFc^2^\l^3^/sin(2\q)]^-1/4^
_refine_ls_extinction_method SHELXL
_refine_ls_goodness_of_fit_ref 1.056
_refine_ls_hydrogen_treatment constr
_refine_ls_matrix_type full
_refine_ls_number_parameters 403
_refine_ls_number_reflns 11918
_refine_ls_number_restraints 1
_refine_ls_restrained_S_all 1.056
_refine_ls_R_factor_all 0.1073
_refine_ls_R_factor_gt 0.0849
_refine_ls_shift/su_max 0.033
_refine_ls_shift/su_mean 0.002
_refine_ls_structure_factor_coef Fsqd
_refine_ls_weighting_details 'calc w=1/[\s^2^(Fo^2^)+(0.1263P)^2^+791.1600P] where P=(Fo^2^+2Fc^2^)/3'
_refine_ls_weighting_scheme calc
_refine_ls_wR_factor_gt 0.2284
_refine_ls_wR_factor_ref 0.2386
_reflns_number_gt 8541
_reflns_number_total 11918
_reflns_threshold_expression >2sigma(I)
_cod_data_source_file ic200077r_si_002.cif
_cod_data_source_block complex1
_cod_original_sg_symbol_H-M 'R -3'
_cod_database_code 4324987
_platon_complex1_details
;
SQUEEZE removed 5 disordered NO3-, 4 disordered Cl- and
48 disordered water molecules per formula unit. This valueis 
calculated based upon elemental analysis data.
;

loop_
_symmetry_equiv_pos_as_xyz
'x, y, z'
'-y, x-y, z'
'-x+y, -x, z'
'x+2/3, y+1/3, z+1/3'
'-y+2/3, x-y+1/3, z+1/3'
'-x+y+2/3, -x+1/3, z+1/3'
'x+1/3, y+2/3, z+2/3'
'-y+1/3, x-y+2/3, z+2/3'
'-x+y+1/3, -x+2/3, z+2/3'
'-x, -y, -z'
'y, -x+y, -z'
'x-y, x, -z'
'-x+2/3, -y+1/3, -z+1/3'
'y+2/3, -x+y+1/3, -z+1/3'
'x-y+2/3, x+1/3, -z+1/3'
'-x+1/3, -y+2/3, -z+2/3'
'y+1/3, -x+y+2/3, -z+2/3'
'x-y+1/3, x+2/3, -z+2/3'

loop_
_atom_site_label
_atom_site_type_symbol
_atom_site_fract_x
_atom_site_fract_y
_atom_site_fract_z
_atom_site_U_iso_or_equiv
_atom_site_adp_type
_atom_site_occupancy
_atom_site_symmetry_multiplicity
_atom_site_calc_flag
_atom_site_refinement_flags
Gd1 Gd 0.920106(11) 0.842443(11) 0.078722(8) 0.01900(7) Uani 1 1 d .
Cu1 Cu 1.00004(2) 0.88591(3) 0.000190(18) 0.01424(16) Uani 1 1 d .
Cu2 Cu 1.03793(2) 0.96179(2) 0.075846(19) 0.01411(16) Uani 1 1 d .
Cu3 Cu 0.80401(5) 0.71788(5) 0.08604(4) 0.0638(4) Uani 1 1 d .
Cu4 Cu 0.83938(5) 0.79080(5) 0.15882(4) 0.0644(4) Uani 1 1 d .
Na1 Na 0.91428(9) 0.71742(9) 0.08623(7) 0.0300(6) Uani 1 1 d .
Na2 Na 0.95039(10) 0.79065(9) 0.16009(7) 0.0314(7) Uani 1 1 d .
Cl1 Cl 1.0000 1.0000 0.0000 0.0627(17) Uani 1 6 d S
N1 N 0.8093(4) 0.8257(3) 0.1914(2) 0.107(4) Uani 1 1 d D
H1A H 0.7775 0.8114 0.1789 0.128 Uiso 1 1 calc R
N2 N 0.7437(5) 0.6884(4) 0.0528(3) 0.124(5) Uani 1 1 d .
H2C H 0.7226 0.6962 0.0674 0.149 Uiso 1 1 calc R
N3 N 0.7729(5) 0.8894(4) 0.0601(4) 0.127(5) Uani 1 1 d .
N4 N 1.0000 1.0000 0.1733(6) 0.095(6) Uani 1 3 d S
C1 C 0.7871(8) 0.7462(5) 0.2223(4) 0.190(7) Uani 1 1 d .
C2 C 0.7863(10) 0.8004(6) 0.2266(3) 0.298(17) Uani 1 1 d D
H2A H 0.7503 0.7941 0.2295 0.358 Uiso 1 1 calc R
H2B H 0.8078 0.8213 0.2478 0.358 Uiso 1 1 calc R
C3 C 0.8077(8) 0.9082(8) 0.1895(6) 0.327(8) Uani 1 1 d .
H3A H 0.7906 0.8980 0.2137 0.490 Uiso 1 1 calc R
H3B H 0.7824 0.9058 0.1710 0.490 Uiso 1 1 calc R
H3C H 0.8369 0.9442 0.1907 0.490 Uiso 1 1 calc R
C4 C 0.8261(8) 0.8754(6) 0.1800(6) 0.246(8) Uani 1 1 d .
H4A H 0.8584 0.8925 0.1956 0.295 Uiso 1 1 calc R
C5 C 0.8550(5) 0.8860(4) 0.1413(3) 0.088(4) Uani 1 1 d .
C6 C 0.7260(8) 0.6165(5) 0.0928(5) 0.178(9) Uani 1 1 d .
C7 C 0.7130(8) 0.6318(6) 0.0571(6) 0.515(10) Uani 1 1 d .
H7A H 0.7207 0.6146 0.0365 0.618 Uiso 1 1 calc R
H7B H 0.6753 0.6204 0.0564 0.618 Uiso 1 1 calc R
C8 C 0.7485(7) 0.7195(7) 0.0248(4) 0.177(10) Uani 1 1 d .
H8A H 0.7609 0.7022 0.0070 0.212 Uiso 1 1 calc R
C9 C 0.7129(7) 0.7279(13) -0.0051(6) 0.34(2) Uani 1 1 d .
H9A H 0.6794 0.6955 -0.0078 0.511 Uiso 1 1 calc R
H9B H 0.7310 0.7374 -0.0290 0.511 Uiso 1 1 calc R
H9C H 0.7068 0.7560 0.0032 0.511 Uiso 1 1 calc R
C10 C 0.8010(4) 0.7718(4) 0.0254(3) 0.071(3) Uani 1 1 d .
O1 O 0.7586(6) 0.7100(5) 0.2380(4) 0.358(5) Uani 1 1 d .
O2 O 0.8061(3) 0.7342(3) 0.1942(2) 0.091(3) Uani 1 1 d .
O3 O 0.86924(18) 0.85320(19) 0.12874(13) 0.0348(13) Uani 1 1 d .
O4 O 0.87206(19) 0.93456(17) 0.12805(14) 0.0370(13) Uani 1 1 d .
O5 O 0.7064(6) 0.5774(5) 0.1059(4) 0.285(8) Uani 1 1 d .
O6 O 0.7682(3) 0.6503(3) 0.1122(2) 0.080(3) Uani 1 1 d .
O7 O 0.83295(18) 0.77855(16) 0.05451(14) 0.0336(13) Uani 1 1 d .
O8 O 0.80854(18) 0.80562(19) 0.00062(13) 0.0352(14) Uani 1 1 d .
O9 O 0.8694(4) 0.7608(3) 0.1193(3) 0.114(4) Uani 1 1 d .
O10 O 0.92486(14) 0.85023(14) 0.01132(10) 0.0146(9) Uani 1 1 d .
O11 O 0.96762(14) 0.93517(14) 0.09590(11) 0.0168(9) Uani 1 1 d .
O12 O 1.00990(14) 0.89224(14) 0.05391(11) 0.0164(10) Uani 1 1 d .
O13 O 0.88303(14) 0.89284(14) 0.05360(11) 0.0147(9) Uani 1 1 d .
O14 O 0.7505(5) 0.8683(5) 0.0189(2) 0.155(6) Uani 1 1 d .
O15 O 0.7766(3) 0.8476(4) 0.0756(4) 0.169(5) Uani 1 1 d .
O16 O 0.7802(3) 0.9398(4) 0.0816(3) 0.111(4) Uani 1 1 d .
O17 O 0.9644(6) 0.9405(5) 0.1733(3) 0.190(6) Uani 1 1 d .
O1W O 1.0008(6) 0.7541(4) 0.1262(4) 0.171(6) Uani 1 1 d .
O2W O 0.9201(5) 0.8252(4) 0.1973(3) 0.147(6) Uani 1 1 d .
O3W O 0.8506(4) 0.6794(3) 0.0508(3) 0.115(4) Uani 1 1 d .
O4W O 0.9025(7) 0.7069(5) 0.1448(4) 0.244(6) Uani 1 1 d .
O5W O 0.9413(2) 0.77729(17) 0.05764(15) 0.0409(14) Uani 1 1 d .
O6W O 0.9777(2) 0.85008(18) 0.12960(13) 0.0380(14) Uani 1 1 d .
O7W O 0.7631(3) 0.7530(4) 0.1209(3) 0.107(3) Uani 1 1 d .

loop_
_atom_site_aniso_label
_atom_site_aniso_U_11
_atom_site_aniso_U_22
_atom_site_aniso_U_33
_atom_site_aniso_U_23
_atom_site_aniso_U_13
_atom_site_aniso_U_12
Gd1 0.02100(12) 0.01623(12) 0.01849(14) 0.00296(11) 0.00103(11) 0.00835(10)
Cu1 0.0120(3) 0.0174(3) 0.0109(3) 0.0001(2) 0.0004(2) 0.0056(2)
Cu2 0.0109(3) 0.0128(3) 0.0172(3) -0.0017(2) 0.0015(2) 0.0049(2)
Cu3 0.0573(6) 0.0469(6) 0.0664(8) 0.0121(6) -0.0101(6) 0.0103(5)
Cu4 0.0813(7) 0.0558(6) 0.0605(7) 0.0168(5) 0.0259(6) 0.0377(5)
Na1 0.0492(11) 0.0217(9) 0.0323(13) 0.0127(9) 0.0219(11) 0.0276(8)
Na2 0.0279(12) 0.0235(11) 0.0268(13) 0.0168(10) -0.0124(10) 0.0009(10)
Cl1 0.059(2) 0.059(2) 0.070(4) 0.000 0.000 0.0295(10)
N1 0.128(8) 0.056(5) 0.124(9) 0.047(5) 0.021(7) 0.038(5)
N2 0.151(10) 0.068(6) 0.095(8) 0.031(6) -0.038(7) 0.011(7)
N3 0.099(7) 0.082(6) 0.192(13) 0.072(7) 0.037(8) 0.039(6)
N4 0.088(8) 0.088(8) 0.109(15) 0.000 0.000 0.044(4)
C1 0.377(15) 0.102(6) 0.127(8) 0.101(6) 0.187(9) 0.146(8)
C2 0.51(4) 0.085(10) 0.28(3) 0.088(13) 0.20(3) 0.130(16)
C3 0.473(13) 0.234(13) 0.401(18) 0.215(12) 0.395(12) 0.272(11)
C4 0.386(14) 0.107(7) 0.299(17) 0.116(9) 0.274(13) 0.165(8)
C5 0.159(9) 0.060(5) 0.062(6) 0.032(4) 0.035(6) 0.068(5)
C6 0.164(15) 0.062(8) 0.146(13) 0.058(8) -0.054(11) -0.064(9)
C7 0.266(13) 0.258(9) 0.537(15) 0.365(9) -0.323(11) -0.231(10)
C8 0.142(14) 0.127(12) 0.100(10) 0.064(9) -0.035(10) -0.054(11)
C9 0.063(10) 0.49(5) 0.147(19) 0.00(3) -0.017(12) -0.100(18)
C10 0.043(5) 0.058(5) 0.093(7) 0.039(5) -0.007(5) 0.011(4)
O1 0.701(11) 0.278(7) 0.306(10) 0.231(7) 0.401(9) 0.403(6)
O2 0.121(5) 0.068(4) 0.081(5) 0.041(4) 0.048(4) 0.046(4)
O3 0.035(2) 0.040(2) 0.024(2) 0.0233(19) 0.0205(19) 0.0144(19)
O4 0.051(2) 0.025(2) 0.035(3) 0.0038(19) 0.026(2) 0.0195(18)
O5 0.230(12) 0.132(8) 0.235(10) 0.138(7) -0.149(9) -0.103(8)
O6 0.080(5) 0.056(4) 0.086(5) 0.023(4) 0.001(4) 0.020(3)
O7 0.026(2) 0.0103(18) 0.050(3) 0.0127(19) 0.013(2) -0.0016(16)
O8 0.025(2) 0.039(2) 0.027(2) 0.012(2) -0.0086(19) 0.0050(19)
O9 0.118(7) 0.070(5) 0.110(6) 0.049(5) 0.046(5) 0.014(5)
O10 0.0166(16) 0.0105(15) 0.0112(18) 0.0041(14) 0.0041(15) 0.0025(13)
O11 0.0209(16) 0.0177(16) 0.0150(19) 0.0071(14) 0.0043(15) 0.0121(13)
O12 0.0136(16) 0.0057(15) 0.021(2) -0.0020(14) -0.0017(16) -0.0018(13)
O13 0.0170(15) 0.0136(15) 0.0135(19) 0.0082(14) 0.0044(14) 0.0076(13)
O14 0.163(9) 0.156(10) 0.056(5) 0.003(6) 0.068(5) 0.012(8)
O15 0.059(3) 0.197(6) 0.288(14) 0.112(8) 0.026(6) 0.093(4)
O16 0.052(4) 0.115(7) 0.092(6) 0.003(6) 0.003(4) -0.015(5)
O17 0.288(14) 0.207(9) 0.080(6) -0.101(6) -0.053(8) 0.127(10)
O1W 0.219(11) 0.090(6) 0.189(11) 0.085(6) 0.063(9) 0.067(7)
O2W 0.172(10) 0.103(7) 0.059(5) 0.029(5) 0.012(6) -0.011(7)
O3W 0.149(7) 0.082(5) 0.103(6) 0.031(5) 0.058(6) 0.050(5)
O4W 0.502(14) 0.212(8) 0.139(11) -0.012(8) -0.079(12) 0.270(8)
O5W 0.067(3) 0.0250(19) 0.041(3) -0.001(2) -0.004(2) 0.0301(18)
O6W 0.061(3) 0.033(2) 0.019(2) 0.0094(18) -0.011(2) 0.023(2)
O7W 0.076(4) 0.112(5) 0.134(7) 0.069(5) 0.041(5) 0.048(4)

loop_
_atom_type_symbol
_atom_type_description
_atom_type_scat_dispersion_real
_atom_type_scat_dispersion_imag
_atom_type_scat_source
C C 0.0033 0.0016 'International Tables Vol C Tables 4.2.6.8 and 6.1.1.4'
H H 0.0000 0.0000 'International Tables Vol C Tables 4.2.6.8 and 6.1.1.4'
N N 0.0061 0.0033 'International Tables Vol C Tables 4.2.6.8 and 6.1.1.4'
O O 0.0106 0.0060 'International Tables Vol C Tables 4.2.6.8 and 6.1.1.4'
Cl Cl 0.1484 0.1585 'International Tables Vol C Tables 4.2.6.8 and 6.1.1.4'
Cu Cu 0.3201 1.2651 'International Tables Vol C Tables 4.2.6.8 and 6.1.1.4'
Gd Gd -0.1653 3.9035 'International Tables Vol C Tables 4.2.6.8 and 6.1.1.4'
Na Na 0.0362 0.0249 'International Tables Vol C Tables 4.2.6.8 and 6.1.1.4'

loop_
_geom_angle_atom_site_label_1
_geom_angle_atom_site_label_2
_geom_angle_atom_site_label_3
_geom_angle
_geom_angle_site_symmetry_1
_geom_angle_site_symmetry_3
O13 Gd1 O5W 138.14(16) . .
O13 Gd1 O6W 137.28(15) . .
O5W Gd1 O6W 82.30(18) . .
O13 Gd1 O10 65.84(14) . .
O5W Gd1 O10 74.68(16) . .
O6W Gd1 O10 137.64(16) . .
O13 Gd1 O11 65.86(13) . .
O5W Gd1 O11 137.33(15) . .
O6W Gd1 O11 73.87(15) . .
O10 Gd1 O11 100.00(12) . .
O13 Gd1 O7 73.61(14) . .
O5W Gd1 O7 82.30(17) . .
O6W Gd1 O7 138.65(15) . .
O10 Gd1 O7 72.98(14) . .
O11 Gd1 O7 137.67(16) . .
O13 Gd1 O12 100.28(13) . .
O5W Gd1 O12 74.45(15) . .
O6W Gd1 O12 74.20(15) . .
O10 Gd1 O12 65.66(12) . .
O11 Gd1 O12 65.33(13) . .
O7 Gd1 O12 136.46(15) . .
O13 Gd1 O3 72.85(15) . .
O5W Gd1 O3 138.32(17) . .
O6W Gd1 O3 82.88(18) . .
O10 Gd1 O3 136.68(16) . .
O11 Gd1 O3 73.51(14) . .
O7 Gd1 O3 83.65(16) . .
O12 Gd1 O3 136.89(14) . .
O13 Gd1 O9 124.1(3) . .
O5W Gd1 O9 72.3(3) . .
O6W Gd1 O9 73.0(3) . .
O10 Gd1 O9 129.6(2) . .
O11 Gd1 O9 130.0(2) . .
O7 Gd1 O9 65.8(3) . .
O12 Gd1 O9 135.6(3) . .
O3 Gd1 O9 66.2(3) . .
O13 Gd1 Cu1 33.10(9) . 11_565
O5W Gd1 Cu1 105.79(13) . 11_565
O6W Gd1 Cu1 154.50(11) . 11_565
O10 Gd1 Cu1 33.00(10) . 11_565
O11 Gd1 Cu1 84.59(10) . 11_565
O7 Gd1 Cu1 66.85(11) . 11_565
O12 Gd1 Cu1 84.58(10) . 11_565
O3 Gd1 Cu1 104.25(12) . 11_565
O9 Gd1 Cu1 132.4(2) . 11_565
O13 Gd1 Cu2 32.86(8) . 3_675
O5W Gd1 Cu2 154.99(12) . 3_675
O6W Gd1 Cu2 105.18(12) . 3_675
O10 Gd1 Cu2 84.47(10) . 3_675
O11 Gd1 Cu2 33.27(10) . 3_675
O7 Gd1 Cu2 104.90(12) . 3_675
O12 Gd1 Cu2 84.54(10) . 3_675
O3 Gd1 Cu2 66.69(12) . 3_675
O9 Gd1 Cu2 132.7(3) . 3_675
Cu1 Gd1 Cu2 57.937(17) 11_565 3_675
O13 Gd1 Cu1 84.23(9) . .
O5W Gd1 Cu1 68.99(12) . .
O6W Gd1 Cu1 105.50(12) . .
O10 Gd1 Cu1 32.92(9) . .
O11 Gd1 Cu1 83.78(9) . .
O7 Gd1 Cu1 104.28(12) . .
O12 Gd1 Cu1 32.92(9) . .
O3 Gd1 Cu1 152.69(12) . .
O9 Gd1 Cu1 141.0(3) . .
Cu1 Gd1 Cu1 57.732(15) 11_565 .
Cu2 Gd1 Cu1 85.995(18) 3_675 .
O10 Cu1 O12 94.89(16) 12_655 .
O10 Cu1 O13 85.02(17) 12_655 12_655
O12 Cu1 O13 177.02(16) . 12_655
O10 Cu1 O10 176.88(18) 12_655 .
O12 Cu1 O10 85.53(16) . .
O13 Cu1 O10 94.39(17) 12_655 .
O10 Cu1 O8 89.51(17) 12_655 12_655
O12 Cu1 O8 91.69(17) . 12_655
O13 Cu1 O8 91.28(15) 12_655 12_655
O10 Cu1 O8 93.57(19) . 12_655
O10 Cu1 Gd1 43.02(11) 12_655 12_655
O12 Cu1 Gd1 137.80(11) . 12_655
O13 Cu1 Gd1 42.38(13) 12_655 12_655
O10 Cu1 Gd1 136.67(11) . 12_655
O8 Cu1 Gd1 86.13(12) 12_655 12_655
O10 Cu1 Gd1 138.07(11) 12_655 .
O12 Cu1 Gd1 43.23(10) . .
O13 Cu1 Gd1 136.90(13) 12_655 .
O10 Cu1 Gd1 42.56(11) . .
O8 Cu1 Gd1 89.96(12) 12_655 .
Gd1 Cu1 Gd1 175.96(2) 12_655 .
O13 Cu2 O11 176.83(17) 2_765 .
O13 Cu2 O12 94.95(17) 2_765 .
O11 Cu2 O12 85.50(16) . .
O13 Cu2 O11 85.15(16) 2_765 2_765
O11 Cu2 O11 94.3(2) . 2_765
O12 Cu2 O11 177.41(17) . 2_765
O13 Cu2 O4 90.85(16) 2_765 2_765
O11 Cu2 O4 92.27(16) . 2_765
O12 Cu2 O4 92.03(19) . 2_765
O11 Cu2 O4 90.56(18) 2_765 2_765
O13 Cu2 Gd1 42.28(12) 2_765 2_765
O11 Cu2 Gd1 137.39(12) . 2_765
O12 Cu2 Gd1 137.10(12) . 2_765
O11 Cu2 Gd1 43.24(10) 2_765 2_765
O4 Cu2 Gd1 86.51(13) 2_765 2_765
O13 Cu2 Gd1 138.07(13) 2_765 .
O11 Cu2 Gd1 42.59(12) . .
O12 Cu2 Gd1 43.15(11) . .
O11 Cu2 Gd1 136.78(11) 2_765 .
O4 Cu2 Gd1 89.42(13) 2_765 .
Gd1 Cu2 Gd1 175.93(3) 2_765 .
O7 Cu3 N2 86.1(3) . .
O7 Cu3 O6 171.8(3) . .
N2 Cu3 O6 86.3(4) . .
O7 Cu3 O9 86.0(3) . .
N2 Cu3 O9 170.9(5) . .
O6 Cu3 O9 101.8(3) . .
O7 Cu3 O7W 89.6(3) . .
N2 Cu3 O7W 88.3(5) . .
O6 Cu3 O7W 93.3(3) . .
O9 Cu3 O7W 86.9(4) . .
O7 Cu3 Na1 91.46(17) . .
N2 Cu3 Na1 133.5(5) . .
O6 Cu3 Na1 91.5(3) . .
O9 Cu3 Na1 51.5(3) . .
O7W Cu3 Na1 138.2(2) . .
O3 Cu4 O2 170.9(3) . .
O3 Cu4 N1 87.1(3) . .
O2 Cu4 N1 83.8(4) . .
O3 Cu4 O9 86.1(3) . .
O2 Cu4 O9 103.0(4) . .
N1 Cu4 O9 172.1(4) . .
O3 Cu4 O7W 89.8(3) . .
O2 Cu4 O7W 91.4(3) . .
N1 Cu4 O7W 91.2(4) . .
O9 Cu4 O7W 84.8(4) . .
O3 Cu4 Na2 91.68(17) . .
O2 Cu4 Na2 93.8(3) . .
N1 Cu4 Na2 132.9(3) . .
O9 Cu4 Na2 51.3(3) . .
O7W Cu4 Na2 135.9(3) . .
O5W Na1 O3W 90.7(3) . .
O5W Na1 O4W 130.7(4) . .
O3W Na1 O4W 119.5(5) . .
O5W Na1 O9 82.3(3) . .
O3W Na1 O9 90.2(4) . .
O4W Na1 O9 61.5(5) . .
O5W Na1 O1W 92.7(3) . .
O3W Na1 O1W 169.5(5) . .
O4W Na1 O1W 64.8(5) . .
O9 Na1 O1W 100.1(4) . .
O5W Na1 O1 145.4(3) . 13_665
O3W Na1 O1 86.7(5) . 13_665
O4W Na1 O1 79.0(5) . 13_665
O9 Na1 O1 132.1(3) . 13_665
O1W Na1 O1 84.9(4) . 13_665
O5W Na1 Na2 88.99(18) . .
O3W Na1 Na2 140.3(3) . .
O4W Na1 Na2 42.5(4) . .
O9 Na1 Na2 50.5(2) . .
O1W Na1 Na2 49.7(3) . .
O1 Na1 Na2 114.3(3) 13_665 .
O5W Na1 Cu3 87.1(2) . .
O3W Na1 Cu3 50.7(3) . .
O4W Na1 Cu3 85.0(5) . .
O9 Na1 Cu3 39.6(2) . .
O1W Na1 Cu3 139.4(3) . .
O1 Na1 Cu3 116.6(3) 13_665 .
Na2 Na1 Cu3 89.72(9) . .
O5W Na1 Gd1 37.37(18) . .
O3W Na1 Gd1 94.2(3) . .
O4W Na1 Gd1 98.2(4) . .
O9 Na1 Gd1 45.23(18) . .
O1W Na1 Gd1 94.6(3) . .
O1 Na1 Gd1 177.2(3) 13_665 .
Na2 Na1 Gd1 63.40(6) . .
Cu3 Na1 Gd1 62.24(5) . .
O6W Na2 O2W 90.6(3) . .
O6W Na2 O4W 129.2(4) . .
O2W Na2 O4W 120.2(6) . .
O6W Na2 O1W 92.5(3) . .
O2W Na2 O1W 168.0(5) . .
O4W Na2 O1W 65.8(5) . .
O6W Na2 O9 82.8(2) . .
O2W Na2 O9 89.2(4) . .
O4W Na2 O9 60.5(5) . .
O1W Na2 O9 102.7(4) . .
O6W Na2 O5 143.4(3) . 13_665
O2W Na2 O5 76.4(5) . 13_665
O4W Na2 O5 86.1(5) . 13_665
O1W Na2 O5 94.3(5) . 13_665
O9 Na2 O5 130.2(3) . 13_665
O6W Na2 Na1 89.08(18) . .
O2W Na2 Na1 139.1(3) . .
O4W Na2 Na1 40.7(4) . .
O1W Na2 Na1 52.5(3) . .
O9 Na2 Na1 50.3(3) . .
O5 Na2 Na1 123.1(3) 13_665 .
O6W Na2 Cu4 87.3(2) . .
O2W Na2 Cu4 49.5(3) . .
O4W Na2 Cu4 85.2(5) . .
O1W Na2 Cu4 142.2(3) . .
O9 Na2 Cu4 39.7(3) . .
O5 Na2 Cu4 108.0(4) 13_665 .
Na1 Na2 Cu4 89.64(8) . .
O6W Na2 Gd1 37.95(16) . .
O2W Na2 Gd1 93.4(3) . .
O4W Na2 Gd1 96.5(4) . .
O1W Na2 Gd1 96.2(3) . .
O9 Na2 Gd1 45.08(18) . .
O5 Na2 Gd1 169.3(5) 13_665 .
Na1 Na2 Gd1 63.10(6) . .
Cu4 Na2 Gd1 62.03(5) . .
C4 N1 C2 130.0(14) . .
C4 N1 Cu4 110.8(10) . .
C2 N1 Cu4 117.0(12) . .
C8 N2 C7 131.8(13) . .
C8 N2 Cu3 113.6(9) . .
C7 N2 Cu3 110.6(10) . .
O15 N3 O16 126.1(13) . .
O15 N3 O14 103.0(12) . .
O16 N3 O14 130.2(11) . .
O17 N4 O17 120.000(10) . 2_765
O17 N4 O17 120.000(14) . 3_675
O17 N4 O17 120.000(12) 2_765 3_675
O1 C1 O2 111.0(14) . .
O1 C1 C2 120.9(17) . .
O2 C1 C2 124.6(10) . .
N1 C2 C1 100.9(13) . .
N1 C4 C3 128.8(16) . .
N1 C4 C5 110.5(13) . .
C3 C4 C5 116.6(16) . .
O3 C5 O4 124.9(10) . .
O3 C5 C4 119.9(10) . .
O4 C5 C4 113.8(10) . .
O5 C6 O6 111.0(17) . .
O5 C6 C7 127.9(15) . .
O6 C6 C7 121.0(11) . .
N2 C7 C6 109.6(13) . .
N2 C8 C10 113.0(13) . .
N2 C8 C9 140.0(16) . .
C10 C8 C9 105.0(14) . .
O8 C10 O7 126.4(7) . .
O8 C10 C8 117.9(10) . .
O7 C10 C8 115.5(9) . .
C1 O1 Na1 131.8(14) . 13_665
C1 O2 Cu4 112.7(8) . .
C5 O3 Cu4 110.2(5) . .
C5 O3 Gd1 141.9(5) . .
Cu4 O3 Gd1 107.8(2) . .
C5 O4 Cu2 119.8(6) . 3_675
C6 O5 Na2 132.9(12) . 13_665
C6 O6 Cu3 109.4(8) . .
C10 O7 Cu3 111.7(4) . .
C10 O7 Gd1 140.1(5) . .
Cu3 O7 Gd1 108.0(2) . .
C10 O8 Cu1 120.3(5) . 11_565
Cu3 O9 Cu4 101.0(5) . .
Cu3 O9 Na1 88.9(4) . .
Cu4 O9 Na1 165.0(5) . .
Cu3 O9 Na2 164.7(5) . .
Cu4 O9 Na2 88.9(4) . .
Na1 O9 Na2 79.2(4) . .
Cu3 O9 Gd1 99.7(4) . .
Cu4 O9 Gd1 99.4(4) . .
Na1 O9 Gd1 89.9(3) . .
Na2 O9 Gd1 90.0(3) . .
Cu1 O10 Cu1 118.64(18) 11_565 .
Cu1 O10 Gd1 103.98(17) 11_565 .
Cu1 O10 Gd1 104.53(16) . .
Cu2 O11 Cu2 118.80(19) . 3_675
Cu2 O11 Gd1 104.75(18) . .
Cu2 O11 Gd1 103.50(15) 3_675 .
Cu2 O12 Cu1 117.8(2) . .
Cu2 O12 Gd1 104.03(18) . .
Cu1 O12 Gd1 103.85(15) . .
Cu2 O13 Cu1 118.79(18) 3_675 11_565
Cu2 O13 Gd1 104.86(16) 3_675 .
Cu1 O13 Gd1 104.52(18) 11_565 .
Na2 O1W Na1 77.7(5) . .
Na1 O4W Na2 96.8(6) . .
Na1 O5W Gd1 115.1(3) . .
Na2 O6W Gd1 113.8(2) . .
Cu3 O7W Cu4 86.6(3) . .

loop_
_geom_bond_atom_site_label_1
_geom_bond_atom_site_label_2
_geom_bond_distance
_geom_bond_site_symmetry_2
Gd1 O13 2.424(4) .
Gd1 O5W 2.427(6) .
Gd1 O6W 2.440(5) .
Gd1 O10 2.448(4) .
Gd1 O11 2.454(4) .
Gd1 O7 2.471(4) .
Gd1 O12 2.472(4) .
Gd1 O3 2.473(5) .
Gd1 O9 2.571(8) .
Gd1 Cu1 3.4818(7) 11_565
Gd1 Cu2 3.4828(6) 3_675
Gd1 Cu1 3.5037(7) .
Cu1 O10 1.954(4) 12_655
Cu1 O12 1.961(4) .
Cu1 O13 1.964(4) 12_655
Cu1 O10 1.967(4) .
Cu1 O8 2.330(4) 12_655
Cu1 Gd1 3.4818(7) 12_655
Cu2 O13 1.955(4) 2_765
Cu2 O11 1.957(4) .
Cu2 O12 1.959(4) .
Cu2 O11 1.965(4) 2_765
Cu2 O4 2.309(5) 2_765
Cu2 Gd1 3.4828(6) 2_765
Cu3 O7 1.927(5) .
Cu3 N2 1.958(12) .
Cu3 O6 1.972(7) .
Cu3 O9 2.084(10) .
Cu3 O7W 2.319(11) .
Cu3 Na1 3.266(3) .
Cu4 O3 1.933(5) .
Cu4 O2 1.939(7) .
Cu4 N1 2.040(12) .
Cu4 O9 2.099(11) .
Cu4 O7W 2.386(9) .
Cu4 Na2 3.283(3) .
Na1 O5W 1.851(5) .
Na1 O3W 2.081(11) .
Na1 O4W 2.146(15) .
Na1 O9 2.556(12) .
Na1 O1W 2.652(15) .
Na1 O1 2.714(13) 13_665
Na1 Na2 3.265(4) .
Na2 O6W 1.880(5) .
Na2 O2W 2.140(15) .
Na2 O4W 2.221(14) .
Na2 O1W 2.550(16) .
Na2 O9 2.564(11) .
Na2 O5 2.716(13) 13_665
N1 C4 1.359(18) .
N1 C2 1.462(9) .
N2 C8 1.327(19) .
N2 C7 1.457(18) .
N3 O15 1.410(16) .
N3 O16 1.596(18) .
N3 O14 1.626(18) .
N4 O17 1.534(13) .
N4 O17 1.534(13) 2_765
N4 O17 1.534(13) 3_675
C1 O1 1.129(16) .
C1 O2 1.293(17) .
C1 C2 1.62(3) .
C3 C4 1.37(3) .
C4 C5 1.59(2) .
C5 O3 1.318(14) .
C5 O4 1.349(11) .
C6 O5 1.108(17) .
C6 O6 1.342(17) .
C6 C7 1.48(2) .
C8 C10 1.549(17) .
C8 C9 1.61(3) .
C10 O8 1.275(11) .
C10 O7 1.362(12) .
O1 Na1 2.714(13) 13_665
O4 Cu2 2.309(5) 3_675
O5 Na2 2.716(13) 13_665
O8 Cu1 2.330(4) 11_565
O10 Cu1 1.954(4) 11_565
O11 Cu2 1.965(4) 3_675
O13 Cu2 1.955(4) 3_675
O13 Cu1 1.964(4) 11_565
